data_4515138
loop_
_publ_author_name
'M\;adry, Tomasz'
'Czapik, Agnieszka'
'Kwit, Marcin'

_publ_section_title
;
 Optical Activity and Helicity Enhancement of Highly Sensitive
 Dinaphthylmethane-Based Stereodynamic Probes for Secondary Alcohols.
;
_journal_issue 2
_journal_name_full 'ACS omega'
_journal_page_first 3244
_journal_page_last 3256
_journal_paper_doi 10.1021/acsomega.8b03337
_journal_volume 4
_journal_year 2019
_chemical_absolute_configuration syn
_chemical_formula_moiety 'C30 H24 O3'
_chemical_formula_sum 'C30 H24 O3'
_chemical_formula_weight 432.49
_space_group_crystal_system monoclinic
_space_group_IT_number 4
_space_group_name_Hall 'P 2yb'
_space_group_name_H-M_alt 'P 1 21 1'
_symmetry_space_group_name_Hall 'P 2yb'
_symmetry_space_group_name_H-M 'P 1 21 1'
_atom_sites_solution_hydrogens geom
_atom_sites_solution_primary dual
_audit_creation_date 2018-08-22
_audit_creation_method
;
Olex2 1.2
(compiled 2018.05.29 svn.r3508 for OlexSys, GUI svn.r5506)
;
_cell_angle_alpha 90
_cell_angle_beta 97.876(6)
_cell_angle_gamma 90
_cell_formula_units_Z 4
_cell_length_a 17.4359(13)
_cell_length_b 7.4145(5)
_cell_length_c 17.9343(11)
_cell_measurement_reflns_used 2646
_cell_measurement_temperature 130
_cell_measurement_theta_max 71.7850
_cell_measurement_theta_min 2.5310
_cell_volume 2296.6(3)
_computing_cell_refinement 'CrysAlisPro 1.171.39.46 (Rigaku OD, 2018)'
_computing_data_collection 'CrysAlisPro 1.171.39.46 (Rigaku OD, 2018)'
_computing_data_reduction 'CrysAlisPro 1.171.39.46 (Rigaku OD, 2018)'
_computing_molecular_graphics 'Olex2 (Dolomanov et al., 2009)'
_computing_publication_material 'Olex2 (Dolomanov et al., 2009)'
_computing_structure_refinement 'ShelXL (Sheldrick, 2015)'
_computing_structure_solution 'ShelXT (Sheldrick, 2015)'
_diffrn_ambient_environment N~2~
_diffrn_ambient_temperature 130
_diffrn_detector 'CCD plate'
_diffrn_detector_area_resol_mean 10.5357
_diffrn_detector_type Atlas
_diffrn_measured_fraction_theta_full 0.991
_diffrn_measured_fraction_theta_max 0.991
_diffrn_measurement_details
;
List of Runs (angles in degrees, time in seconds):

  # Type    Start    End  Width  t~exp~   \w     \q     \k     \f   Frames
--------------------------------------------------------------------------
  1  \w   -102.00  -6.00   1.00   10.00    --  -40.96 131.00 138.00   96
  2  \w    -67.00  35.00   1.00   10.00    --  -40.96  37.00 150.00  102
  3  \w      6.00 102.00   1.00   10.00    --   40.96-131.00  67.00   96
  4  \w      2.00  98.00   1.00   10.00    --   40.96-125.00-180.00   96
  5  \w    -35.00  67.00   1.00   10.00    --   40.96 -37.00 -30.00  102
  6  \w     15.00 117.00   1.00   10.00    --   40.96  37.00 150.00  102
  7  \w     33.00  69.00   1.00   50.00    --  111.05 -30.00 150.00   36
  8  \w     33.00 113.00   1.00   50.00    --  111.05-111.00  90.00   80
  9  \w     33.00  69.00   1.00   50.00    --  111.05 -30.00-180.00   36
 10  \w     33.00 113.00   1.00   50.00    --  111.05-111.00 150.00   80
 11  \w     77.00 158.00   1.00   50.00    --  111.05  77.00  30.00   81
 12  \w     33.00  69.00   1.00   50.00    --  111.05 -30.00-120.00   36
 13  \w     33.00 113.00   1.00   50.00    --  111.05-111.00-120.00   80
 14  \w     33.00  69.00   1.00   50.00    --  111.05 -30.00 -90.00   36
 15  \w     33.00  69.00   1.00   50.00    --  111.05 -30.00-150.00   36
 16  \w     34.00 150.00   1.00   50.00    --  111.05 179.00-120.00  116
 17  \w     27.00 109.00   1.00   50.00    --  111.05 -94.00 -90.00   82
 18  \w     77.00 158.00   1.00   50.00    --  111.05  77.00 -90.00   81
 19  \w     81.00 158.00   1.00   50.00    --  111.05  30.00  30.00   77
 20  \w     32.00 145.00   1.00   50.00    --  111.05 -77.00 -90.00  113
 21  \w     33.00  69.00   1.00   50.00    --  111.05 -30.00   0.00   36
 22  \w     36.00  77.00   1.00   50.00    --  111.05 -45.00  30.00   41
 23  \w     33.00 113.00   1.00   50.00    --  111.05-111.00 -60.00   80
 24  \w     33.00  69.00   1.00   50.00    --  111.05 -30.00 -30.00   36
 25  \w     34.00 138.00   1.00   50.00    --  111.05 179.00 -90.00  104
;
_diffrn_measurement_device 'four-circle diffractometer'
_diffrn_measurement_device_type 'SuperNova, Single source at offset/far, Atlas'
_diffrn_measurement_method '\w scans'
_diffrn_orient_matrix_type 'CrysAlisPro convention (1999,Acta A55,543-557)'
_diffrn_orient_matrix_UB_11 0.0563314000
_diffrn_orient_matrix_UB_12 0.0455029000
_diffrn_orient_matrix_UB_13 0.0713772000
_diffrn_orient_matrix_UB_21 0.0145896000
_diffrn_orient_matrix_UB_22 -0.2027850000
_diffrn_orient_matrix_UB_23 0.0148376000
_diffrn_orient_matrix_UB_31 0.0675796000
_diffrn_orient_matrix_UB_32 0.0055074000
_diffrn_orient_matrix_UB_33 -0.0470161000
_diffrn_radiation_monochromator mirror
_diffrn_radiation_probe x-ray
_diffrn_radiation_type CuK\a
_diffrn_radiation_wavelength 1.54184
_diffrn_reflns_av_R_equivalents 0.0989
_diffrn_reflns_av_unetI/netI 0.1141
_diffrn_reflns_Laue_measured_fraction_full 0.991
_diffrn_reflns_Laue_measured_fraction_max 0.991
_diffrn_reflns_limit_h_max 20
_diffrn_reflns_limit_h_min -20
_diffrn_reflns_limit_k_max 8
_diffrn_reflns_limit_k_min -8
_diffrn_reflns_limit_l_max 21
_diffrn_reflns_limit_l_min -16
_diffrn_reflns_number 20911
_diffrn_reflns_point_group_measured_fraction_full 0.985
_diffrn_reflns_point_group_measured_fraction_max 0.985
_diffrn_reflns_theta_full 66.590
_diffrn_reflns_theta_max 66.590
_diffrn_reflns_theta_min 2.487
_diffrn_source 'micro-focus sealed X-ray tube'
_diffrn_source_type 'SuperNova (Cu) X-ray Source'
_exptl_absorpt_coefficient_mu 0.631
_exptl_absorpt_correction_T_max 1.00000
_exptl_absorpt_correction_T_min 0.76521
_exptl_absorpt_correction_type multi-scan
_exptl_absorpt_process_details
;
CrysAlisPro 1.171.39.46 (Rigaku Oxford Diffraction, 2018)
Empirical absorption correction using spherical harmonics,
 implemented in SCALE3 ABSPACK scaling algorithm.
;
_exptl_crystal_colour colourless
_exptl_crystal_colour_primary colourless
_exptl_crystal_density_diffrn 1.251
_exptl_crystal_description needle
_exptl_crystal_F_000 912
_exptl_crystal_size_max 0.2
_exptl_crystal_size_mid 0.02
_exptl_crystal_size_min 0.02
_refine_diff_density_max 0.457
_refine_diff_density_min -0.276
_refine_diff_density_rms 0.077
_refine_ls_abs_structure_details
;
 Flack x determined using 1248 quotients [(I+)-(I-)]/[(I+)+(I-)]
 (Parsons, Flack and Wagner, Acta Cryst. B69 (2013) 249-259).
;
_refine_ls_abs_structure_Flack -1.0(7)
_refine_ls_extinction_method none
_refine_ls_goodness_of_fit_ref 1.023
_refine_ls_hydrogen_treatment constr
_refine_ls_matrix_type full
_refine_ls_number_parameters 597
_refine_ls_number_reflns 7985
_refine_ls_number_restraints 1
_refine_ls_restrained_S_all 1.023
_refine_ls_R_factor_all 0.1414
_refine_ls_R_factor_gt 0.0995
_refine_ls_shift/su_max 0.000
_refine_ls_shift/su_mean 0.000
_refine_ls_structure_factor_coef Fsqd
_refine_ls_weighting_details 'w=1/[\s^2^(Fo^2^)+(0.1661P)^2^] where P=(Fo^2^+2Fc^2^)/3'
_refine_ls_weighting_scheme calc
_refine_ls_wR_factor_gt 0.2606
_refine_ls_wR_factor_ref 0.3057
_reflns_Friedel_coverage 0.833
_reflns_Friedel_fraction_full 0.978
_reflns_Friedel_fraction_max 0.978
_reflns_number_gt 4867
_reflns_number_total 7985
_reflns_threshold_expression 'I > 2\s(I)'
_cod_data_source_file ao8b03337_si_002.cif
_cod_data_source_block 10b
_cod_database_code 4515138
_shelx_shelxl_version_number 2014/7
_shelx_space_group_comment
;
The symmetry employed for this shelxl refinement is uniquely defined
by the following loop, which should always be used as a source of
symmetry information in preference to the above space-group names.
They are only intended as comments.
;
_reflns_odcompleteness_completeness 99.71
_reflns_odcompleteness_iscentric 1
_reflns_odcompleteness_theta 68.13
_olex2_refinement_description
;
1. Fixed Uiso
 At 1.2 times of:
  All C(H) groups
 At 1.5 times of:
  All C(H,H,H) groups
2.a Ternary CH refined with riding coordinates:
 C21A(H21A), C22A(H22A), C21B(H21B), C22B(H22B)
2.b Aromatic/amide H refined with riding coordinates:
 C2A(H2A), C3A(H3A), C4A(H4A), C5A(H5A), C6A(H6A), C7A(H7A), C8A(H8A),
 C12A(H12A), C13A(H13A), C14A(H14A), C15A(H15A), C16A(H16A), C17A(H17A),
 C18A(H18A), C24A(H24A), C25A(H25A), C26A(H26A), C27A(H27A), C28A(H28A),
 C2B(H2B), C3B(H3B), C4B(H4B), C5B(H5B), C6B(H6B), C7B(H7B), C8B(H8B),
 C12B(H12B), C13B(H13B), C14B(H14B), C15B(H15B), C16B(H16B), C17B(H17B),
 C18B(H18B), C24B(H24B), C25B(H25B), C26B(H26B), C27B(H27B), C28B(H28B)
2.c Idealised Me refined as rotating group:
 C30A(H30A,H30B,H30C), C30B(H30D,H30E,H30F)
;
_olex2_submission_special_instructions 'No special instructions were received'
_oxdiff_exptl_absorpt_empirical_details
;
Empirical correction (ABSPACK) includes:
- Absorption correction using spherical harmonics
- Frame scaling
;
_oxdiff_exptl_absorpt_empirical_full_max 1.411
_oxdiff_exptl_absorpt_empirical_full_min 0.595

loop_
_space_group_symop_operation_xyz
'x, y, z'
'-x, y+1/2, -z'

loop_
_atom_site_label
_atom_site_type_symbol
_atom_site_fract_x
_atom_site_fract_y
_atom_site_fract_z
_atom_site_U_iso_or_equiv
_atom_site_adp_type
_atom_site_occupancy
_atom_site_site_symmetry_order
_atom_site_calc_flag
_atom_site_refinement_flags_posn
O1A O -0.0402(4) -0.6075(10) -0.3004(4) 0.0608(17) Uani 1 1 d .
O2A O -0.2346(5) -0.7684(12) -0.3539(5) 0.080(2) Uani 1 1 d .
O3A O -0.1287(6) -0.9312(13) -0.3218(6) 0.104(3) Uani 1 1 d .
C1A C -0.0602(5) -0.4974(13) -0.1743(5) 0.049(2) Uani 1 1 d .
C2A C -0.0744(6) -0.3271(14) -0.2016(6) 0.055(2) Uani 1 1 d .
H2A H -0.0626 -0.2991 -0.2505 0.066 Uiso 1 1 calc R
C3A C -0.1056(5) -0.1922(13) -0.1601(5) 0.051(2) Uani 1 1 d .
H3A H -0.1146 -0.0755 -0.1813 0.062 Uiso 1 1 calc R
C4A C -0.1232(5) -0.2259(14) -0.0896(5) 0.053(2) Uani 1 1 d .
H4A H -0.1449 -0.1348 -0.0616 0.063 Uiso 1 1 calc R
C5A C -0.1271(6) -0.4441(15) 0.0136(6) 0.059(2) Uani 1 1 d .
H5A H -0.1510 -0.3551 0.0408 0.071 Uiso 1 1 calc R
C6A C -0.1114(6) -0.6103(16) 0.0447(6) 0.062(3) Uani 1 1 d .
H6A H -0.1225 -0.6354 0.0941 0.074 Uiso 1 1 calc R
C7A C -0.0782(6) -0.7468(15) 0.0025(6) 0.057(2) Uani 1 1 d .
H7A H -0.0682 -0.8634 0.0236 0.069 Uiso 1 1 calc R
C8A C -0.0609(5) -0.7110(13) -0.0668(5) 0.049(2) Uani 1 1 d .
H8A H -0.0381 -0.8030 -0.0934 0.059 Uiso 1 1 calc R
C9A C -0.0759(5) -0.5355(13) -0.1023(5) 0.049(2) Uani 1 1 d .
C10A C -0.1081(5) -0.4026(14) -0.0592(5) 0.052(2) Uani 1 1 d .
C11A C 0.0614(5) -0.6629(12) -0.1988(5) 0.049(2) Uani 1 1 d .
C12A C 0.1047(6) -0.5321(15) -0.1639(6) 0.057(2) Uani 1 1 d .
H12A H 0.0795 -0.4232 -0.1535 0.069 Uiso 1 1 calc R
C13A C 0.1846(6) -0.5435(13) -0.1414(6) 0.054(2) Uani 1 1 d .
H13A H 0.2122 -0.4453 -0.1165 0.065 Uiso 1 1 calc R
C14A C 0.2223(6) -0.7006(16) -0.1561(6) 0.067(3) Uani 1 1 d .
H14A H 0.2765 -0.7113 -0.1410 0.080 Uiso 1 1 calc R
C15A C 0.2169(7) -1.0078(15) -0.2104(6) 0.064(3) Uani 1 1 d .
H15A H 0.2711 -1.0204 -0.1956 0.077 Uiso 1 1 calc R
C16A C 0.1774(7) -1.1447(15) -0.2468(6) 0.065(3) Uani 1 1 d .
H16A H 0.2037 -1.2519 -0.2575 0.079 Uiso 1 1 calc R
C17A C 0.0984(6) -1.1293(13) -0.2688(6) 0.056(2) Uani 1 1 d .
H17A H 0.0713 -1.2284 -0.2935 0.067 Uiso 1 1 calc R
C18A C 0.0582(6) -0.9782(13) -0.2563(5) 0.053(2) Uani 1 1 d .
H18A H 0.0042 -0.9707 -0.2734 0.063 Uiso 1 1 calc R
C19A C 0.0988(6) -0.8273(13) -0.2163(5) 0.053(2) Uani 1 1 d .
C20A C 0.1805(5) -0.8465(13) -0.1937(5) 0.049(2) Uani 1 1 d .
C21A C -0.0266(6) -0.6469(15) -0.2205(5) 0.053(2) Uani 1 1 d .
H21A H -0.0513 -0.7648 -0.2110 0.064 Uiso 1 1 calc R
C22A C -0.1190(6) -0.6069(15) -0.3345(6) 0.062(2) Uani 1 1 d .
H22A H -0.1472 -0.5220 -0.3045 0.074 Uiso 1 1 calc R
C23A C -0.1216(7) -0.5257(16) -0.4115(6) 0.069(3) Uani 1 1 d .
C24A C -0.0831(11) -0.620(2) -0.4639(8) 0.114(6) Uani 1 1 d .
H24A H -0.0580 -0.7312 -0.4506 0.136 Uiso 1 1 calc R
C25A C -0.0825(12) -0.548(3) -0.5337(9) 0.131(8) Uani 1 1 d .
H25A H -0.0580 -0.6134 -0.5695 0.157 Uiso 1 1 calc R
C26A C -0.1159(11) -0.386(3) -0.5540(8) 0.121(7) Uani 1 1 d .
H26A H -0.1142 -0.3365 -0.6027 0.145 Uiso 1 1 calc R
C27A C -0.1525(14) -0.295(3) -0.5010(10) 0.136(8) Uani 1 1 d .
H27A H -0.1774 -0.1832 -0.5136 0.164 Uiso 1 1 calc R
C28A C -0.1528(10) -0.366(2) -0.4305(8) 0.098(5) Uani 1 1 d .
H28A H -0.1761 -0.2997 -0.3943 0.118 Uiso 1 1 calc R
C29A C -0.1590(7) -0.7819(16) -0.3344(6) 0.065(3) Uani 1 1 d .
C30A C -0.2824(10) -0.923(2) -0.3598(9) 0.107(5) Uani 1 1 d .
H30A H -0.2732 -0.9938 -0.4040 0.160 Uiso 1 1 calc GR
H30B H -0.3369 -0.8862 -0.3653 0.160 Uiso 1 1 calc GR
H30C H -0.2704 -0.9970 -0.3144 0.160 Uiso 1 1 calc GR
O1B O -0.4859(4) -0.4105(9) -0.6918(3) 0.0496(14) Uani 1 1 d .
O2B O -0.3677(5) -0.4796(11) -0.5191(4) 0.0670(19) Uani 1 1 d .
O3B O -0.4975(5) -0.4694(14) -0.5485(4) 0.081(2) Uani 1 1 d .
C1B C -0.5670(5) -0.3335(11) -0.8017(4) 0.0394(18) Uani 1 1 d .
C2B C -0.6073(5) -0.4700(12) -0.8417(5) 0.0442(19) Uani 1 1 d .
H2B H -0.5813 -0.5789 -0.8506 0.053 Uiso 1 1 calc R
C3B C -0.6880(5) -0.4505(13) -0.8703(5) 0.049(2) Uani 1 1 d .
H3B H -0.7150 -0.5447 -0.8988 0.059 Uiso 1 1 calc R
C4B C -0.7252(5) -0.2968(13) -0.8562(5) 0.048(2) Uani 1 1 d .
H4B H -0.7789 -0.2846 -0.8738 0.057 Uiso 1 1 calc R
C5B C -0.7248(5) 0.0093(14) -0.8020(5) 0.050(2) Uani 1 1 d .
H5B H -0.7783 0.0213 -0.8203 0.060 Uiso 1 1 calc R
C6B C -0.6856(6) 0.1478(12) -0.7627(5) 0.050(2) Uani 1 1 d .
H6B H -0.7123 0.2560 -0.7543 0.060 Uiso 1 1 calc R
C7B C -0.6081(5) 0.1317(13) -0.7354(5) 0.048(2) Uani 1 1 d .
H7B H -0.5819 0.2289 -0.7084 0.058 Uiso 1 1 calc R
C8B C -0.5684(5) -0.0232(12) -0.7469(4) 0.0433(18) Uani 1 1 d .
H8B H -0.5150 -0.0317 -0.7277 0.052 Uiso 1 1 calc R
C9B C -0.6060(5) -0.1718(11) -0.7870(4) 0.0390(18) Uani 1 1 d .
C10B C -0.6847(5) -0.1523(12) -0.8153(4) 0.0440(19) Uani 1 1 d .
C11B C -0.4438(5) -0.5046(12) -0.8122(4) 0.0425(19) Uani 1 1 d .
C12B C -0.4283(5) -0.6769(12) -0.7843(5) 0.047(2) Uani 1 1 d .
H12B H -0.4409 -0.7072 -0.7360 0.056 Uiso 1 1 calc R
C13B C -0.3945(5) -0.8071(13) -0.8257(5) 0.050(2) Uani 1 1 d .
H13B H -0.3839 -0.9237 -0.8047 0.060 Uiso 1 1 calc R
C14B C -0.3767(6) -0.7703(13) -0.8946(5) 0.051(2) Uani 1 1 d .
H14B H -0.3538 -0.8609 -0.9218 0.061 Uiso 1 1 calc R
C15B C -0.3754(6) -0.5524(14) -1.0010(5) 0.058(3) Uani 1 1 d .
H15B H -0.3538 -0.6425 -1.0296 0.070 Uiso 1 1 calc R
C16B C -0.3894(7) -0.3884(15) -1.0312(6) 0.063(3) Uani 1 1 d .
H16B H -0.3762 -0.3621 -1.0797 0.076 Uiso 1 1 calc R
C17B C -0.4239(6) -0.2546(15) -0.9904(5) 0.055(2) Uani 1 1 d .
H17B H -0.4348 -0.1392 -1.0123 0.066 Uiso 1 1 calc R
C18B C -0.4417(6) -0.2896(14) -0.9195(5) 0.053(2) Uani 1 1 d .
H18B H -0.4653 -0.1986 -0.8929 0.064 Uiso 1 1 calc R
C19B C -0.4252(5) -0.4619(12) -0.8854(4) 0.0390(17) Uani 1 1 d .
C20B C -0.3918(6) -0.5963(13) -0.9272(5) 0.050(2) Uani 1 1 d .
C21B C -0.4832(5) -0.3660(11) -0.7696(4) 0.0414(18) Uani 1 1 d .
H21B H -0.4545 -0.2495 -0.7713 0.050 Uiso 1 1 calc R
C22B C -0.4140(5) -0.4037(12) -0.6435(5) 0.0471(19) Uani 1 1 d .
H22B H -0.3778 -0.4948 -0.6604 0.057 Uiso 1 1 calc R
C23B C -0.3750(6) -0.2203(14) -0.6370(5) 0.052(2) Uani 1 1 d .
C24B C -0.4031(7) -0.0790(14) -0.5991(6) 0.062(3) Uani 1 1 d .
H24B H -0.4506 -0.0937 -0.5793 0.075 Uiso 1 1 calc R
C25B C -0.3649(8) 0.0816(16) -0.5892(7) 0.079(3) Uani 1 1 d .
H25B H -0.3862 0.1772 -0.5633 0.094 Uiso 1 1 calc R
C26B C -0.2957(8) 0.1054(18) -0.6167(8) 0.084(4) Uani 1 1 d .
H26B H -0.2686 0.2165 -0.6097 0.101 Uiso 1 1 calc R
C27B C -0.2670(8) -0.0323(18) -0.6539(8) 0.083(4) Uani 1 1 d .
H27B H -0.2192 -0.0176 -0.6730 0.099 Uiso 1 1 calc R
C28B C -0.3056(7) -0.1908(16) -0.6642(6) 0.067(3) Uani 1 1 d .
H28B H -0.2842 -0.2848 -0.6910 0.081 Uiso 1 1 calc R
C29B C -0.4347(6) -0.4579(13) -0.5655(5) 0.055(2) Uani 1 1 d .
C30B C -0.3769(8) -0.503(2) -0.4402(6) 0.090(4) Uani 1 1 d .
H30D H -0.4116 -0.6048 -0.4351 0.135 Uiso 1 1 calc GR
H30E H -0.3991 -0.3928 -0.4216 0.135 Uiso 1 1 calc GR
H30F H -0.3263 -0.5264 -0.4108 0.135 Uiso 1 1 calc GR

loop_
_atom_site_aniso_label
_atom_site_aniso_U_11
_atom_site_aniso_U_22
_atom_site_aniso_U_33
_atom_site_aniso_U_23
_atom_site_aniso_U_13
_atom_site_aniso_U_12
O1A 0.073(5) 0.057(4) 0.054(4) 0.002(3) 0.011(3) 0.009(3)
O2A 0.092(6) 0.067(5) 0.078(5) 0.010(4) 0.004(4) -0.006(4)
O3A 0.115(8) 0.063(6) 0.120(8) 0.001(5) -0.029(6) 0.010(5)
C1A 0.046(5) 0.044(5) 0.056(5) -0.007(4) 0.001(4) 0.002(4)
C2A 0.053(5) 0.053(6) 0.058(6) -0.004(4) 0.003(4) 0.002(4)
C3A 0.053(6) 0.043(5) 0.059(5) 0.000(4) 0.011(4) -0.004(4)
C4A 0.048(5) 0.055(6) 0.055(5) -0.006(4) 0.004(4) 0.006(4)
C5A 0.068(6) 0.057(6) 0.055(6) -0.009(4) 0.014(5) 0.008(5)
C6A 0.068(7) 0.065(7) 0.053(6) -0.006(5) 0.013(5) 0.003(5)
C7A 0.059(6) 0.059(6) 0.054(5) 0.005(4) 0.002(4) -0.005(5)
C8A 0.043(5) 0.045(5) 0.058(5) -0.007(4) 0.002(4) 0.009(4)
C9A 0.044(5) 0.046(5) 0.056(5) -0.007(4) 0.006(4) 0.002(4)
C10A 0.053(5) 0.055(6) 0.047(5) -0.001(4) 0.003(4) 0.002(4)
C11A 0.052(5) 0.044(5) 0.052(5) 0.006(4) 0.010(4) 0.006(4)
C12A 0.060(6) 0.048(5) 0.067(6) 0.000(4) 0.019(5) -0.007(4)
C13A 0.057(6) 0.038(5) 0.069(6) 0.003(4) 0.017(5) 0.002(4)
C14A 0.058(6) 0.066(7) 0.082(8) 0.017(6) 0.027(5) 0.008(5)
C15A 0.064(6) 0.058(6) 0.077(7) 0.008(5) 0.029(5) 0.014(5)
C16A 0.078(8) 0.053(6) 0.070(7) 0.000(5) 0.029(6) 0.002(5)
C17A 0.063(6) 0.045(5) 0.062(6) -0.002(4) 0.019(5) 0.007(4)
C18A 0.065(6) 0.047(5) 0.049(5) -0.003(4) 0.015(4) 0.005(4)
C19A 0.070(7) 0.041(5) 0.053(5) 0.007(4) 0.023(5) 0.003(4)
C20A 0.045(5) 0.045(5) 0.060(5) 0.002(4) 0.018(4) 0.005(4)
C21A 0.053(5) 0.063(6) 0.045(5) 0.004(4) 0.008(4) 0.006(4)
C22A 0.060(6) 0.054(6) 0.071(7) 0.009(5) 0.008(5) 0.010(4)
C23A 0.090(8) 0.067(7) 0.050(5) -0.002(5) 0.009(5) 0.004(6)
C24A 0.167(16) 0.101(12) 0.075(9) 0.005(8) 0.024(10) 0.064(11)
C25A 0.170(18) 0.17(2) 0.066(9) 0.022(10) 0.047(10) 0.060(15)
C26A 0.154(16) 0.150(18) 0.062(8) 0.029(10) 0.029(9) 0.019(14)
C27A 0.21(2) 0.115(14) 0.089(11) 0.042(10) 0.043(13) 0.061(14)
C28A 0.130(13) 0.085(9) 0.074(8) 0.006(7) -0.004(8) 0.040(9)
C29A 0.072(7) 0.060(7) 0.056(6) 0.009(5) -0.013(5) 0.007(5)
C30A 0.127(13) 0.110(13) 0.080(9) 0.015(8) 0.006(8) -0.030(10)
O1B 0.063(4) 0.055(4) 0.031(3) 0.005(2) 0.007(2) 0.005(3)
O2B 0.082(5) 0.075(5) 0.042(4) 0.006(3) 0.000(3) 0.006(4)
O3B 0.077(5) 0.115(7) 0.054(4) 0.018(4) 0.021(4) 0.002(5)
C1B 0.041(5) 0.047(5) 0.031(4) 0.007(3) 0.007(3) 0.001(3)
C2B 0.046(5) 0.046(5) 0.042(4) -0.007(3) 0.009(3) 0.003(4)
C3B 0.051(5) 0.048(5) 0.048(5) -0.002(4) 0.008(4) -0.006(4)
C4B 0.049(5) 0.047(5) 0.046(5) 0.003(4) 0.005(4) -0.005(4)
C5B 0.046(5) 0.056(5) 0.050(5) 0.001(4) 0.008(4) 0.008(4)
C6B 0.064(6) 0.042(5) 0.045(5) 0.002(4) 0.010(4) 0.007(4)
C7B 0.058(5) 0.047(5) 0.041(4) -0.006(4) 0.010(4) 0.003(4)
C8B 0.045(5) 0.047(5) 0.037(4) 0.003(3) 0.004(3) 0.003(4)
C9B 0.049(5) 0.039(4) 0.031(4) 0.002(3) 0.011(3) 0.002(3)
C10B 0.056(5) 0.047(5) 0.030(4) 0.003(3) 0.010(3) 0.001(4)
C11B 0.051(5) 0.044(5) 0.033(4) 0.003(3) 0.008(3) 0.002(4)
C12B 0.056(5) 0.045(5) 0.038(4) 0.005(3) 0.002(4) 0.001(4)
C13B 0.055(5) 0.039(5) 0.055(5) 0.008(4) 0.004(4) 0.002(4)
C14B 0.059(5) 0.043(5) 0.051(5) -0.002(4) 0.012(4) 0.003(4)
C15B 0.076(7) 0.055(6) 0.050(5) -0.006(4) 0.028(5) 0.008(5)
C16B 0.083(7) 0.061(6) 0.048(5) 0.005(4) 0.019(5) 0.016(5)
C17B 0.069(6) 0.058(6) 0.040(5) 0.011(4) 0.012(4) 0.004(5)
C18B 0.069(6) 0.049(5) 0.045(5) 0.003(4) 0.020(4) 0.009(4)
C19B 0.034(4) 0.047(5) 0.036(4) 0.002(3) 0.005(3) 0.005(3)
C20B 0.059(6) 0.052(5) 0.039(4) -0.002(4) 0.009(4) 0.003(4)
C21B 0.057(5) 0.036(4) 0.033(4) -0.005(3) 0.013(3) 0.002(3)
C22B 0.051(5) 0.048(5) 0.041(4) 0.004(3) 0.003(3) 0.005(4)
C23B 0.053(5) 0.061(6) 0.040(4) 0.008(4) 0.005(4) 0.009(4)
C24B 0.075(7) 0.057(6) 0.056(6) -0.008(4) 0.012(5) 0.007(5)
C25B 0.107(10) 0.060(7) 0.064(7) -0.011(5) -0.007(6) 0.008(6)
C26B 0.097(10) 0.058(7) 0.089(9) 0.019(6) -0.016(7) -0.012(6)
C27B 0.082(8) 0.066(8) 0.101(10) 0.030(7) 0.017(7) -0.008(6)
C28B 0.069(7) 0.065(7) 0.069(7) 0.009(5) 0.014(5) 0.002(5)
C29B 0.079(7) 0.044(5) 0.039(4) 0.004(3) 0.004(4) 0.001(4)
C30B 0.103(10) 0.118(12) 0.045(6) 0.018(7) -0.003(6) 0.008(8)

loop_
_atom_type_symbol
_atom_type_description
_atom_type_scat_dispersion_real
_atom_type_scat_dispersion_imag
_atom_type_scat_source
C C 0.0181 0.0091 'International Tables Vol C Tables 4.2.6.8 and 6.1.1.4'
H H 0.0000 0.0000 'International Tables Vol C Tables 4.2.6.8 and 6.1.1.4'
O O 0.0492 0.0322 'International Tables Vol C Tables 4.2.6.8 and 6.1.1.4'

loop_
_geom_angle_atom_site_label_1
_geom_angle_atom_site_label_2
_geom_angle_atom_site_label_3
_geom_angle
C22A O1A C21A 116.3(7)
C29A O2A C30A 121.0(12)
C2A C1A C9A 118.3(8)
C2A C1A C21A 122.3(9)
C9A C1A C21A 119.4(8)
C1A C2A H2A 118.8
C1A C2A C3A 122.3(9)
C3A C2A H2A 118.8
C2A C3A H3A 119.5
C4A C3A C2A 121.0(9)
C4A C3A H3A 119.5
C3A C4A H4A 121.0
C3A C4A C10A 118.0(9)
C10A C4A H4A 121.0
C6A C5A H5A 119.6
C6A C5A C10A 120.7(9)
C10A C5A H5A 119.6
C5A C6A H6A 120.2
C5A C6A C7A 119.6(9)
C7A C6A H6A 120.2
C6A C7A H7A 119.8
C8A C7A C6A 120.5(10)
C8A C7A H7A 119.8
C7A C8A H8A 119.0
C7A C8A C9A 122.0(9)
C9A C8A H8A 119.0
C1A C9A C8A 122.9(8)
C1A C9A C10A 120.8(9)
C10A C9A C8A 116.4(8)
C5A C10A C4A 119.6(9)
C9A C10A C4A 119.7(8)
C9A C10A C5A 120.7(9)
C12A C11A C19A 118.4(10)
C12A C11A C21A 123.1(9)
C19A C11A C21A 118.5(9)
C11A C12A H12A 117.6
C11A C12A C13A 124.8(10)
C13A C12A H12A 117.6
C12A C13A H13A 120.7
C14A C13A C12A 118.5(10)
C14A C13A H13A 120.7
C13A C14A H14A 119.8
C13A C14A C20A 120.3(10)
C20A C14A H14A 119.8
C16A C15A H15A 119.0
C16A C15A C20A 122.0(11)
C20A C15A H15A 119.0
C15A C16A H16A 120.0
C15A C16A C17A 119.9(10)
C17A C16A H16A 120.0
C16A C17A H17A 118.7
C18A C17A C16A 122.6(10)
C18A C17A H17A 118.7
C17A C18A H18A 120.4
C17A C18A C19A 119.1(10)
C19A C18A H18A 120.4
C11A C19A C18A 123.6(10)
C20A C19A C11A 119.0(9)
C20A C19A C18A 117.4(8)
C14A C20A C19A 119.0(9)
C15A C20A C14A 122.0(10)
C15A C20A C19A 119.0(10)
O1A C21A C1A 111.2(8)
O1A C21A C11A 106.8(7)
O1A C21A H21A 109.2
C1A C21A H21A 109.2
C11A C21A C1A 111.0(8)
C11A C21A H21A 109.2
O1A C22A H22A 106.6
O1A C22A C23A 107.6(9)
O1A C22A C29A 115.2(8)
C23A C22A H22A 106.6
C29A C22A H22A 106.6
C29A C22A C23A 113.6(10)
C24A C23A C22A 117.2(11)
C28A C23A C22A 123.6(11)
C28A C23A C24A 119.0(13)
C23A C24A H24A 120.5
C25A C24A C23A 118.9(15)
C25A C24A H24A 120.5
C24A C25A H25A 118.9
C24A C25A C26A 122.2(16)
C26A C25A H25A 118.9
C25A C26A H26A 121.2
C25A C26A C27A 117.6(15)
C27A C26A H26A 121.2
C26A C27A H27A 119.8
C28A C27A C26A 120.4(16)
C28A C27A H27A 119.8
C23A C28A C27A 121.8(15)
C23A C28A H28A 119.1
C27A C28A H28A 119.1
O2A C29A C22A 112.9(9)
O3A C29A O2A 120.2(12)
O3A C29A C22A 126.8(11)
O2A C30A H30A 109.5
O2A C30A H30B 109.5
O2A C30A H30C 109.5
H30A C30A H30B 109.5
H30A C30A H30C 109.5
H30B C30A H30C 109.5
C22B O1B C21B 115.9(6)
C29B O2B C30B 114.4(8)
C2B C1B C9B 119.6(8)
C2B C1B C21B 118.6(8)
C9B C1B C21B 121.7(7)
C1B C2B H2B 119.4
C1B C2B C3B 121.2(8)
C3B C2B H2B 119.4
C2B C3B H3B 120.4
C4B C3B C2B 119.2(9)
C4B C3B H3B 120.4
C3B C4B H4B 119.6
C3B C4B C10B 120.8(9)
C10B C4B H4B 119.6
C6B C5B H5B 120.2
C6B C5B C10B 119.6(9)
C10B C5B H5B 120.2
C5B C6B H6B 119.6
C5B C6B C7B 120.8(9)
C7B C6B H6B 119.6
C6B C7B H7B 119.7
C8B C7B C6B 120.6(9)
C8B C7B H7B 119.7
C7B C8B H8B 119.4
C7B C8B C9B 121.2(8)
C9B C8B H8B 119.4
C1B C9B C8B 123.2(8)
C10B C9B C1B 119.2(8)
C10B C9B C8B 117.5(7)
C5B C10B C4B 119.8(9)
C9B C10B C4B 119.9(8)
C9B C10B C5B 120.3(8)
C12B C11B C19B 118.6(8)
C12B C11B C21B 121.8(7)
C19B C11B C21B 119.5(8)
C11B C12B H12B 119.3
C11B C12B C13B 121.4(8)
C13B C12B H12B 119.3
C12B C13B H13B 119.5
C14B C13B C12B 121.1(9)
C14B C13B H13B 119.5
C13B C14B H14B 119.7
C13B C14B C20B 120.6(8)
C20B C14B H14B 119.7
C16B C15B H15B 118.9
C16B C15B C20B 122.2(9)
C20B C15B H15B 118.9
C15B C16B H16B 120.2
C15B C16B C17B 119.6(9)
C17B C16B H16B 120.2
C16B C17B H17B 119.6
C18B C17B C16B 120.8(9)
C18B C17B H17B 119.6
C17B C18B H18B 119.8
C17B C18B C19B 120.4(8)
C19B C18B H18B 119.8
C18B C19B C11B 122.2(7)
C20B C19B C11B 119.4(8)
C20B C19B C18B 118.4(8)
C14B C20B C15B 122.4(8)
C19B C20B C14B 119.0(8)
C19B C20B C15B 118.6(9)
O1B C21B C1B 104.3(6)
O1B C21B C11B 114.5(7)
O1B C21B H21B 108.1
C1B C21B H21B 108.1
C11B C21B C1B 113.5(7)
C11B C21B H21B 108.1
O1B C22B H22B 109.5
O1B C22B C23B 115.3(7)
O1B C22B C29B 104.2(7)
C23B C22B H22B 109.5
C23B C22B C29B 108.7(7)
C29B C22B H22B 109.5
C24B C23B C22B 122.3(9)
C24B C23B C28B 116.3(11)
C28B C23B C22B 121.3(9)
C23B C24B H24B 119.0
C25B C24B C23B 121.9(11)
C25B C24B H24B 119.0
C24B C25B H25B 120.0
C24B C25B C26B 120.1(12)
C26B C25B H25B 120.0
C25B C26B H26B 120.6
C27B C26B C25B 118.8(12)
C27B C26B H26B 120.6
C26B C27B H27B 119.6
C26B C27B C28B 120.8(12)
C28B C27B H27B 119.6
C23B C28B H28B 119.0
C27B C28B C23B 122.1(12)
C27B C28B H28B 119.0
O2B C29B C22B 107.6(8)
O3B C29B O2B 125.9(9)
O3B C29B C22B 126.4(9)
O2B C30B H30D 109.5
O2B C30B H30E 109.5
O2B C30B H30F 109.5
H30D C30B H30E 109.5
H30D C30B H30F 109.5
H30E C30B H30F 109.5

loop_
_geom_bond_atom_site_label_1
_geom_bond_atom_site_label_2
_geom_bond_distance
O1A C21A 1.449(11)
O1A C22A 1.425(13)
O2A C29A 1.320(14)
O2A C30A 1.415(18)
O3A C29A 1.234(15)
C1A C2A 1.365(15)
C1A C9A 1.385(13)
C1A C21A 1.547(13)
C2A H2A 0.9500
C2A C3A 1.401(13)
C3A H3A 0.9500
C3A C4A 1.364(13)
C4A H4A 0.9500
C4A C10A 1.430(14)
C5A H5A 0.9500
C5A C6A 1.365(16)
C5A C10A 1.423(14)
C6A H6A 0.9500
C6A C7A 1.433(15)
C7A H7A 0.9500
C7A C8A 1.345(13)
C8A H8A 0.9500
C8A C9A 1.457(13)
C9A C10A 1.416(13)
C11A C12A 1.331(15)
C11A C19A 1.437(13)
C11A C21A 1.535(14)
C12A H12A 0.9500
C12A C13A 1.398(15)
C13A H13A 0.9500
C13A C14A 1.382(15)
C14A H14A 0.9500
C14A C20A 1.422(16)
C15A H15A 0.9500
C15A C16A 1.344(17)
C15A C20A 1.406(14)
C16A H16A 0.9500
C16A C17A 1.385(16)
C17A H17A 0.9500
C17A C18A 1.356(13)
C18A H18A 0.9500
C18A C19A 1.459(15)
C19A C20A 1.432(14)
C21A H21A 1.0000
C22A H22A 1.0000
C22A C23A 1.501(15)
C22A C29A 1.473(16)
C23A C24A 1.412(18)
C23A C28A 1.326(18)
C24A H24A 0.9500
C24A C25A 1.36(2)
C25A H25A 0.9500
C25A C26A 1.36(3)
C26A H26A 0.9500
C26A C27A 1.39(2)
C27A H27A 0.9500
C27A C28A 1.37(2)
C28A H28A 0.9500
C30A H30A 0.9800
C30A H30B 0.9800
C30A H30C 0.9800
O1B C21B 1.442(9)
O1B C22B 1.423(11)
O2B C29B 1.348(13)
O2B C30B 1.455(12)
O3B C29B 1.180(13)
C1B C2B 1.377(13)
C1B C9B 1.421(12)
C1B C21B 1.515(12)
C2B H2B 0.9500
C2B C3B 1.438(13)
C3B H3B 0.9500
C3B C4B 1.352(14)
C4B H4B 0.9500
C4B C10B 1.429(13)
C5B H5B 0.9500
C5B C6B 1.373(14)
C5B C10B 1.424(13)
C6B H6B 0.9500
C6B C7B 1.379(14)
C7B H7B 0.9500
C7B C8B 1.370(13)
C8B H8B 0.9500
C8B C9B 1.425(12)
C9B C10B 1.404(13)
C11B C12B 1.385(12)
C11B C19B 1.430(11)
C11B C21B 1.502(11)
C12B H12B 0.9500
C12B C13B 1.397(13)
C13B H13B 0.9500
C13B C14B 1.343(13)
C14B H14B 0.9500
C14B C20B 1.426(14)
C15B H15B 0.9500
C15B C16B 1.340(15)
C15B C20B 1.430(13)
C16B H16B 0.9500
C16B C17B 1.415(14)
C17B H17B 0.9500
C17B C18B 1.375(12)
C18B H18B 0.9500
C18B C19B 1.428(13)
C19B C20B 1.419(12)
C21B H21B 1.0000
C22B H22B 1.0000
C22B C23B 1.518(14)
C22B C29B 1.544(12)
C23B C24B 1.374(14)
C23B C28B 1.384(15)
C24B H24B 0.9500
C24B C25B 1.364(17)
C25B H25B 0.9500
C25B C26B 1.376(19)
C26B H26B 0.9500
C26B C27B 1.35(2)
C27B H27B 0.9500
C27B C28B 1.354(19)
C28B H28B 0.9500
C30B H30D 0.9800
C30B H30E 0.9800
C30B H30F 0.9800

loop_
_geom_hbond_atom_site_label_D
_geom_hbond_atom_site_label_H
_geom_hbond_atom_site_label_A
_geom_hbond_distance_DH
_geom_hbond_distance_HA
_geom_hbond_distance_DA
_geom_hbond_angle_DHA
C2A H2A O1A 0.95 2.51 2.846(12) 101.2
C18A H18A O3A 0.95 2.38 3.327(15) 175.4
C21A H21A O3A 1.00 2.56 3.167(15) 118.8
C12B H12B O1B 0.95 2.50 2.850(11) 101.8
C24B H24B O1B 0.95 3.10 3.198(13) 87.1
C30B H30F O2A 0.98 2.52 3.373(17) 145.0

loop_
_geom_torsion_atom_site_label_1
_geom_torsion_atom_site_label_2
_geom_torsion_atom_site_label_3
_geom_torsion_atom_site_label_4
_geom_torsion
O1A C22A C23A C24A 64.0(16)
O1A C22A C23A C28A -110.9(15)
O1A C22A C29A O2A 168.5(8)
O1A C22A C29A O3A -15.1(18)
C1A C2A C3A C4A 0.1(16)
C1A C9A C10A C4A -1.3(14)
C1A C9A C10A C5A 177.5(9)
C2A C1A C9A C8A -178.1(9)
C2A C1A C9A C10A 2.0(14)
C2A C1A C21A O1A -21.8(13)
C2A C1A C21A C11A 97.0(11)
C2A C3A C4A C10A 0.6(15)
C3A C4A C10A C5A -178.8(9)
C3A C4A C10A C9A -0.1(14)
C5A C6A C7A C8A 1.4(17)
C6A C5A C10A C4A -178.3(10)
C6A C5A C10A C9A 3.0(17)
C6A C7A C8A C9A -0.9(16)
C7A C8A C9A C1A -178.4(9)
C7A C8A C9A C10A 1.5(14)
C8A C9A C10A C4A 178.8(9)
C8A C9A C10A C5A -2.4(14)
C9A C1A C2A C3A -1.4(15)
C9A C1A C21A O1A 159.0(8)
C9A C1A C21A C11A -82.2(11)
C10A C5A C6A C7A -2.4(17)
C11A C12A C13A C14A 0.1(15)
C11A C19A C20A C14A -1.4(13)
C11A C19A C20A C15A 179.6(8)
C12A C11A C19A C18A -178.2(9)
C12A C11A C19A C20A 1.8(13)
C12A C11A C21A O1A 102.0(11)
C12A C11A C21A C1A -19.5(13)
C12A C13A C14A C20A 0.3(15)
C13A C14A C20A C15A 179.3(9)
C13A C14A C20A C19A 0.3(14)
C15A C16A C17A C18A 1.3(16)
C16A C15A C20A C14A -179.1(10)
C16A C15A C20A C19A -0.2(15)
C16A C17A C18A C19A -1.8(15)
C17A C18A C19A C11A -178.6(8)
C17A C18A C19A C20A 1.3(13)
C18A C19A C20A C14A 178.6(8)
C18A C19A C20A C15A -0.4(13)
C19A C11A C12A C13A -1.2(15)
C19A C11A C21A O1A -78.7(10)
C19A C11A C21A C1A 159.9(8)
C20A C15A C16A C17A -0.2(16)
C21A O1A C22A H22A 54.0
C21A O1A C22A C23A 168.1(9)
C21A O1A C22A C29A -64.1(12)
C21A C1A C2A C3A 179.3(9)
C21A C1A C9A C8A 1.1(14)
C21A C1A C9A C10A -178.8(9)
C21A C11A C12A C13A 178.1(8)
C21A C11A C19A C18A 2.4(13)
C21A C11A C19A C20A -177.5(8)
H21A C21A O1A C22A 55.1
C22A O1A C21A C1A -65.5(11)
C22A O1A C21A C11A 173.2(8)
C22A C23A C24A C25A -178.4(18)
C22A C23A C28A C27A 178.5(17)
C23A C22A C29A O2A -66.8(13)
C23A C22A C29A O3A 109.6(14)
C23A C24A C25A C26A 2(4)
C24A C23A C28A C27A 4(3)
C24A C25A C26A C27A -1(4)
C25A C26A C27A C28A 1(4)
C26A C27A C28A C23A -3(4)
C28A C23A C24A C25A -3(3)
C29A C22A C23A C24A -64.7(17)
C29A C22A C23A C28A 120.3(15)
C30A O2A C29A O3A 0.9(18)
C30A O2A C29A C22A 177.5(11)
O1B C22B C23B C24B 71.3(12)
O1B C22B C23B C28B -113.6(10)
O1B C22B C29B O2B 171.3(7)
O1B C22B C29B O3B -12.2(14)
C1B C2B C3B C4B -1.3(12)
C1B C9B C10B C4B 2.0(11)
C1B C9B C10B C5B -179.2(7)
C2B C1B C9B C8B -179.2(7)
C2B C1B C9B C10B -1.6(11)
C2B C1B C21B O1B -99.2(8)
C2B C1B C21B C11B 26.0(10)
C2B C3B C4B C10B 1.8(13)
C3B C4B C10B C5B 179.1(8)
C3B C4B C10B C9B -2.2(12)
C5B C6B C7B C8B -0.1(13)
C6B C5B C10B C4B -179.9(8)
C6B C5B C10B C9B 1.4(12)
C6B C7B C8B C9B -0.2(12)
C7B C8B C9B C1B 178.6(7)
C7B C8B C9B C10B 1.0(11)
C8B C9B C10B C4B 179.7(7)
C8B C9B C10B C5B -1.6(11)
C9B C1B C2B C3B 1.3(12)
C9B C1B C21B O1B 76.3(9)
C9B C1B C21B C11B -158.5(7)
C10B C5B C6B C7B -0.5(13)
C11B C12B C13B C14B -0.8(15)
C11B C19B C20B C14B -0.9(14)
C11B C19B C20B C15B 178.4(9)
C12B C11B C19B C18B 177.8(9)
C12B C11B C19B C20B 0.3(13)
C12B C11B C21B O1B 14.4(13)
C12B C11B C21B C1B -105.2(9)
C12B C13B C14B C20B 0.1(15)
C13B C14B C20B C15B -178.6(10)
C13B C14B C20B C19B 0.7(15)
C15B C16B C17B C18B 1.4(18)
C16B C15B C20B C14B -179.6(11)
C16B C15B C20B C19B 1.0(17)
C16B C17B C18B C19B 0.5(17)
C17B C18B C19B C11B -179.1(9)
C17B C18B C19B C20B -1.6(15)
C18B C19B C20B C14B -178.5(9)
C18B C19B C20B C15B 0.9(14)
C19B C11B C12B C13B 0.6(14)
C19B C11B C21B O1B -168.8(7)
C19B C11B C21B C1B 71.6(10)
C20B C15B C16B C17B -2.1(19)
C21B O1B C22B H22B -62.7
C21B O1B C22B C23B 61.3(9)
C21B O1B C22B C29B -179.7(7)
C21B C1B C2B C3B 176.8(7)
C21B C1B C9B C8B 5.4(11)
C21B C1B C9B C10B -177.1(7)
C21B C11B C12B C13B 177.4(9)
C21B C11B C19B C18B 0.9(14)
C21B C11B C19B C20B -176.6(8)
H21B C21B O1B C22B -50.0
C22B O1B C21B C1B -164.8(7)
C22B O1B C21B C11B 70.5(10)
C22B C23B C24B C25B 175.6(10)
C22B C23B C28B C27B -175.0(11)
C23B C22B C29B O2B -65.2(9)
C23B C22B C29B O3B 111.3(12)
C23B C24B C25B C26B -0.7(19)
C24B C23B C28B C27B 0.4(17)
C24B C25B C26B C27B 0.5(19)
C25B C26B C27B C28B 0(2)
C26B C27B C28B C23B -1(2)
C28B C23B C24B C25B 0.2(16)
C29B C22B C23B C24B -45.3(12)
C29B C22B C23B C28B 129.8(10)
C30B O2B C29B O3B -5.8(16)
C30B O2B C29B C22B 170.7(10)
